data_7247950
loop_
_publ_author_name
'Zuffa, Caterina'
'Cappuccino, Chiara'
'Casali, Lucia'
'Emmerling, Franziska'
'Maini, Lucia'

_publ_section_title
;
 Liquid reagents are not enough for liquid assisted grinding in the
 synthesis of [(AgBr)(<i>n</i>-pica)]<sub><i>n</i></sub>.
;
_journal_issue 6
_journal_name_full 'Physical chemistry chemical physics : PCCP'
_journal_page_first 5010
_journal_page_last 5019
_journal_paper_doi 10.1039/d3cp04791a
_journal_volume 26
_journal_year 2024
_chemical_compound_source 'solvothermal synthesis'
_chemical_formula_moiety 'C6 H8 Ag2 Br2 N2'
_chemical_formula_sum 'C6 H8 Ag2 Br2 N2'
_chemical_formula_weight 483.68
_chemical_melting_point 379
_chemical_name_systematic '[(AgBr)2(3-pica)]n'
_chemical_properties_physical Light-sensitive
_space_group_crystal_system monoclinic
_space_group_IT_number 15
_space_group_name_Hall '-C 2yc'
_space_group_name_H-M_alt 'C 1 2/c 1'
_atom_sites_solution_hydrogens geom
_atom_sites_solution_primary dual
_audit_creation_date 2022-07-28
_audit_creation_method
;
Olex2 1.5
(compiled 2022.04.07 svn.rca3783a0 for OlexSys, GUI svn.r6498)
;
_audit_update_record
;
2023-10-02 deposited with the CCDC.	2024-01-03 downloaded from the CCDC.
;
_cell_angle_alpha 90
_cell_angle_beta 110.938(9)
_cell_angle_gamma 90
_cell_formula_units_Z 8
_cell_length_a 24.605(3)
_cell_length_b 6.2851(5)
_cell_length_c 14.3050(12)
_cell_measurement_reflns_used 844
_cell_measurement_temperature 293(2)
_cell_measurement_theta_max 22.5590
_cell_measurement_theta_min 4.0300
_cell_volume 2066.1(4)
_computing_cell_refinement 'CrysAlisPro 1.171.38.46 (Rigaku OD, 2015)'
_computing_data_collection 'CrysAlisPro 1.171.38.46 (Rigaku OD, 2015)'
_computing_data_reduction 'CrysAlisPro 1.171.38.46 (Rigaku OD, 2015)'
_computing_molecular_graphics 'Olex2 1.5 (Dolomanov et al., 2009)'
_computing_publication_material 'Olex2 1.5 (Dolomanov et al., 2009)'
_computing_structure_refinement 'SHELXL 2018/3 (Sheldrick, 2015)'
_computing_structure_solution 'SHELXT 2014/5 (Sheldrick, 2014)'
_diffrn_ambient_temperature 293(2)
_diffrn_detector 'CCD plate'
_diffrn_detector_area_resol_mean 16.1340
_diffrn_detector_type Sapphire3
_diffrn_measured_fraction_theta_full 0.998
_diffrn_measured_fraction_theta_max 0.857
_diffrn_measurement_details
;
List of Runs (angles in degrees, time in seconds):

  # Type    Start    End  Width  t~exp~   \w     \q     \k     \f   Frames
#--------------------------------------------------------------------------
  1  \w    -78.00 -47.00   1.00  125.00    --  -16.36 -77.00 -30.00   31
  2  \w    -24.00  24.00   1.00  125.00    --  -16.36 -99.00-120.00   48
  3  \w    -84.00  -4.00   1.00  125.00    --  -16.36 -57.00  90.00   80
  4  \w     38.00  92.00   1.00  125.00    --   17.61-178.00 -60.00   54
;
_diffrn_measurement_device 'four-circle diffractometer'
_diffrn_measurement_device_type 'Xcalibur, Sapphire3'
_diffrn_measurement_method '\w scans'
_diffrn_orient_matrix_type 'CrysAlisPro convention (1999,Acta A55,543-557)'
_diffrn_orient_matrix_UB_11 -0.0294315000
_diffrn_orient_matrix_UB_12 0.0299935000
_diffrn_orient_matrix_UB_13 0.0190226000
_diffrn_orient_matrix_UB_21 0.0376815000
_diffrn_orient_matrix_UB_22 0.0646579000
_diffrn_orient_matrix_UB_23 0.0159743000
_diffrn_orient_matrix_UB_31 -0.0177319000
_diffrn_orient_matrix_UB_32 0.0875812000
_diffrn_orient_matrix_UB_33 -0.0182871000
_diffrn_radiation_monochromator graphite
_diffrn_radiation_probe x-ray
_diffrn_radiation_type 'Mo K\a'
_diffrn_radiation_wavelength 0.71073
_diffrn_reflns_av_R_equivalents 0.0698
_diffrn_reflns_av_unetI/netI 0.1454
_diffrn_reflns_Laue_measured_fraction_full 0.998
_diffrn_reflns_Laue_measured_fraction_max 0.857
_diffrn_reflns_limit_h_max 33
_diffrn_reflns_limit_h_min -32
_diffrn_reflns_limit_k_max 4
_diffrn_reflns_limit_k_min -8
_diffrn_reflns_limit_l_max 18
_diffrn_reflns_limit_l_min -18
_diffrn_reflns_number 4378
_diffrn_reflns_point_group_measured_fraction_full 0.998
_diffrn_reflns_point_group_measured_fraction_max 0.857
_diffrn_reflns_theta_full 25.000
_diffrn_reflns_theta_max 28.984
_diffrn_reflns_theta_min 3.360
_diffrn_source 'fine-focus sealed X-ray tube'
_diffrn_source_type 'Enhance (Mo) X-ray Source'
_exptl_absorpt_coefficient_mu 11.474
_exptl_absorpt_correction_T_max 1.00000
_exptl_absorpt_correction_T_min 0.16766
_exptl_absorpt_correction_type multi-scan
_exptl_absorpt_process_details
;
CrysAlisPro 1.171.38.46 (Rigaku Oxford Diffraction, 2015)
Empirical absorption correction using spherical harmonics,
 implemented in SCALE3 ABSPACK scaling algorithm.
;
_exptl_crystal_colour colourless
_exptl_crystal_density_diffrn 3.110
_exptl_crystal_description plate
_exptl_crystal_F_000 1776
_exptl_crystal_preparation Luminescent
_exptl_crystal_size_max 0.167
_exptl_crystal_size_mid 0.143
_exptl_crystal_size_min 0.076
_refine_diff_density_max 0.951
_refine_diff_density_min -0.827
_refine_diff_density_rms 0.206
_refine_ls_extinction_method none
_refine_ls_goodness_of_fit_ref 0.991
_refine_ls_hydrogen_treatment constr
_refine_ls_matrix_type full
_refine_ls_number_parameters 110
_refine_ls_number_reflns 2359
_refine_ls_number_restraints 0
_refine_ls_restrained_S_all 0.991
_refine_ls_R_factor_all 0.1742
_refine_ls_R_factor_gt 0.0726
_refine_ls_shift/su_max 0.000
_refine_ls_shift/su_mean 0.000
_refine_ls_structure_factor_coef Fsqd
_refine_ls_weighting_details 'w=1/[\s^2^(Fo^2^)+(0.0259P)^2^] where P=(Fo^2^+2Fc^2^)/3'
_refine_ls_weighting_scheme calc
_refine_ls_wR_factor_gt 0.0977
_refine_ls_wR_factor_ref 0.1277
_reflns_Friedel_coverage 0.000
_reflns_number_gt 1170
_reflns_number_total 2359
_reflns_threshold_expression 'I > 2\s(I)'
_cod_data_source_file d3cp04791a2.cif
_cod_data_source_block AgBr2_3pica_final
_cod_depositor_comments 'Adding full bibliography for 7247949--7247950.cif.'
_cod_original_cell_volume 2066.2(3)
_cod_database_code 7247950
_shelx_shelxl_version_number 2018/3
_shelx_space_group_comment
;
The symmetry employed for this shelxl refinement is uniquely defined
by the following loop, which should always be used as a source of
symmetry information in preference to the above space-group names.
They are only intended as comments.
;
_olex2_refinement_description
;
1. Fixed Uiso
 At 1.2 times of:
  All C(H) groups, All C(H,H) groups, All N(H,H) groups
2.a Secondary CH2 refined with riding coordinates:
 N2(H2A,H2B), C7(H7A,H7B)
2.b Aromatic/amide H refined with riding coordinates:
 C5(H5), C4(H4), C6(H6), C2(H2)
;
_olex2_submission_special_instructions 'No special instructions were received'
_oxdiff_exptl_absorpt_empirical_details
;
Empirical correction (ABSPACK) includes:
- Absorption correction using spherical harmonics
- Frame scaling
;
_oxdiff_exptl_absorpt_empirical_full_max 3.229
_oxdiff_exptl_absorpt_empirical_full_min 0.360

loop_
_space_group_symop_operation_xyz
'x, y, z'
'-x, y, -z+1/2'
'x+1/2, y+1/2, z'
'-x+1/2, y+1/2, -z+1/2'
'-x, -y, -z'
'x, -y, z-1/2'
'-x+1/2, -y+1/2, -z'
'x+1/2, -y+1/2, z-1/2'

loop_
_atom_site_label
_atom_site_type_symbol
_atom_site_fract_x
_atom_site_fract_y
_atom_site_fract_z
_atom_site_U_iso_or_equiv
_atom_site_adp_type
_atom_site_occupancy
_atom_site_site_symmetry_order
_atom_site_calc_flag
_atom_site_refinement_flags_posn
_atom_site_refinement_flags_adp
_atom_site_refinement_flags_occupancy
_atom_site_disorder_assembly
_atom_site_disorder_group
Ag3 Ag -0.500000 0.0739(3) -0.250000 0.0583(5) Uani 1 2 d S T P . .
Ag2 Ag -0.500000 0.5626(3) -0.250000 0.0679(6) Uani 1 2 d S T P . .
Ag1 Ag -0.62051(6) 0.9848(2) -0.21264(9) 0.0665(4) Uani 1 1 d . . . . .
Br1 Br -0.58744(6) 0.8171(2) -0.36493(10) 0.0469(4) Uani 1 1 d . . . . .
Br2 Br -0.53620(6) 0.3179(2) -0.12788(10) 0.0490(4) Uani 1 1 d . . . . .
N2 N -0.5989(4) 0.7995(18) -0.0743(7) 0.046(3) Uani 1 1 d . . . . .
H2A H -0.567780 0.721583 -0.069170 0.055 Uiso 1 1 calc R U . . .
H2B H -0.587845 0.891934 -0.023841 0.055 Uiso 1 1 calc R U . . .
N1 N -0.8030(5) 0.6943(19) -0.1928(7) 0.043(3) Uani 1 1 d . . . . .
C3 C -0.7014(6) 0.746(2) -0.0972(9) 0.034(3) Uani 1 1 d . . . . .
C5 C -0.7716(6) 1.016(2) -0.1092(9) 0.045(4) Uani 1 1 d . . . . .
H5 H -0.781170 1.151508 -0.093773 0.054 Uiso 1 1 calc R U . . .
C4 C -0.7147(6) 0.946(2) -0.0730(9) 0.048(4) Uani 1 1 d . . . . .
H4 H -0.685359 1.034289 -0.032318 0.058 Uiso 1 1 calc R U . . .
C6 C -0.8130(6) 0.884(2) -0.1671(9) 0.037(3) Uani 1 1 d . . . . .
H6 H -0.851317 0.932363 -0.190258 0.045 Uiso 1 1 calc R U . . .
C2 C -0.7464(6) 0.628(2) -0.1570(10) 0.044(4) Uani 1 1 d . . . . .
H2 H -0.738300 0.492187 -0.174859 0.052 Uiso 1 1 calc R U . . .
C7 C -0.6406(6) 0.658(2) -0.0567(10) 0.056(4) Uani 1 1 d . . . . .
H7A H -0.629573 0.634315 0.014705 0.067 Uiso 1 1 calc R U . . .
H7B H -0.639787 0.521832 -0.088052 0.067 Uiso 1 1 calc R U . . .

loop_
_atom_site_aniso_label
_atom_site_aniso_U_11
_atom_site_aniso_U_22
_atom_site_aniso_U_33
_atom_site_aniso_U_23
_atom_site_aniso_U_13
_atom_site_aniso_U_12
Ag3 0.0491(13) 0.0526(10) 0.0680(12) 0.000 0.0147(11) 0.000
Ag2 0.0558(14) 0.0532(11) 0.0857(14) 0.000 0.0145(12) 0.000
Ag1 0.0520(9) 0.0743(9) 0.0662(8) 0.0246(8) 0.0128(7) 0.0037(8)
Br1 0.0373(10) 0.0498(9) 0.0423(8) 0.0023(8) 0.0003(7) -0.0004(8)
Br2 0.0373(10) 0.0538(9) 0.0491(8) -0.0043(9) 0.0071(8) 0.0002(8)
N2 0.020(7) 0.067(8) 0.041(6) 0.001(7) -0.003(6) 0.008(6)
N1 0.032(8) 0.054(8) 0.036(6) -0.017(6) 0.002(6) -0.019(7)
C3 0.032(9) 0.042(8) 0.024(7) -0.002(7) 0.003(7) -0.005(7)
C5 0.032(10) 0.054(9) 0.030(7) 0.000(8) -0.011(7) 0.013(8)
C4 0.045(11) 0.063(10) 0.024(7) -0.018(8) -0.003(7) -0.010(9)
C6 0.013(8) 0.058(9) 0.042(8) -0.007(8) 0.011(7) 0.006(7)
C2 0.043(10) 0.045(9) 0.045(8) 0.013(7) 0.019(8) 0.006(8)
C7 0.059(12) 0.059(10) 0.054(9) 0.018(9) 0.026(9) 0.017(9)

loop_
_atom_type_symbol
_atom_type_description
_atom_type_scat_dispersion_real
_atom_type_scat_dispersion_imag
_atom_type_scat_source
C C 0.0033 0.0016 'International Tables Vol C Tables 4.2.6.8 and 6.1.1.4'
H H 0.0000 0.0000 'International Tables Vol C Tables 4.2.6.8 and 6.1.1.4'
Ag Ag -0.8971 1.1015 'International Tables Vol C Tables 4.2.6.8 and 6.1.1.4'
Br Br -0.2901 2.4595 'International Tables Vol C Tables 4.2.6.8 and 6.1.1.4'
N N 0.0061 0.0033 'International Tables Vol C Tables 4.2.6.8 and 6.1.1.4'

loop_
_geom_angle_atom_site_label_1
_geom_angle_atom_site_label_2
_geom_angle_atom_site_label_3
_geom_angle
_geom_angle_site_symmetry_1
_geom_angle_site_symmetry_3
_geom_angle_publ_flag
Ag2 Ag3 Ag2 180.0 . 1_545 ?
Ag2 Ag3 Ag1 80.06(4) 1_545 1_545 ?
Ag2 Ag3 Ag1 99.94(4) . 2_444 ?
Ag2 Ag3 Ag1 80.06(4) 1_545 2_444 ?
Ag2 Ag3 Ag1 99.94(4) . 1_545 ?
Ag1 Ag3 Ag1 160.11(7) 1_545 2_444 ?
Br1 Ag3 Ag2 126.37(4) 1_545 . ?
Br1 Ag3 Ag2 53.63(4) 2_444 1_545 ?
Br1 Ag3 Ag2 126.37(4) 2_444 . ?
Br1 Ag3 Ag2 53.63(4) 1_545 1_545 ?
Br1 Ag3 Ag1 54.93(4) 1_545 1_545 ?
Br1 Ag3 Ag1 54.93(4) 2_444 2_444 ?
Br1 Ag3 Ag1 111.70(5) 2_444 1_545 ?
Br1 Ag3 Ag1 111.70(5) 1_545 2_444 ?
Br1 Ag3 Br1 107.25(8) 1_545 2_444 ?
Br2 Ag3 Ag2 55.45(4) . . ?
Br2 Ag3 Ag2 124.55(4) 2_454 1_545 ?
Br2 Ag3 Ag2 124.55(4) . 1_545 ?
Br2 Ag3 Ag2 55.45(4) 2_454 . ?
Br2 Ag3 Ag1 57.31(4) 2_454 2_444 ?
Br2 Ag3 Ag1 137.39(5) 2_454 1_545 ?
Br2 Ag3 Ag1 57.31(4) . 1_545 ?
Br2 Ag3 Ag1 137.39(5) . 2_444 ?
Br2 Ag3 Br1 108.54(4) 2_454 1_545 ?
Br2 Ag3 Br1 110.78(4) . 1_545 ?
Br2 Ag3 Br1 110.78(4) 2_454 2_444 ?
Br2 Ag3 Br1 108.54(4) . 2_444 ?
Br2 Ag3 Br2 110.89(8) 2_454 . ?
Ag3 Ag2 Ag3 180.0 . 1_565 ?
Br1 Ag2 Ag3 53.88(4) 2_454 1_565 ?
Br1 Ag2 Ag3 53.88(4) . 1_565 ?
Br1 Ag2 Ag3 126.12(4) . . ?
Br1 Ag2 Ag3 126.12(4) 2_454 . ?
Br1 Ag2 Br1 107.75(9) . 2_454 ?
Br2 Ag2 Ag3 124.64(4) . 1_565 ?
Br2 Ag2 Ag3 124.64(4) 2_454 1_565 ?
Br2 Ag2 Ag3 55.36(4) . . ?
Br2 Ag2 Ag3 55.36(4) 2_454 . ?
Br2 Ag2 Br1 108.45(4) . 2_454 ?
Br2 Ag2 Br1 110.70(4) 2_454 2_454 ?
Br2 Ag2 Br1 108.46(4) 2_454 . ?
Br2 Ag2 Br1 110.71(4) . . ?
Br2 Ag2 Br2 110.73(8) 2_454 . ?
Br1 Ag1 Ag3 52.98(4) . 1_565 ?
Br1 Ag1 Br2 103.60(5) . 1_565 ?
Br2 Ag1 Ag3 51.90(4) 1_565 1_565 ?
N2 Ag1 Ag3 107.4(2) . 1_565 ?
N2 Ag1 Br1 117.4(3) . . ?
N2 Ag1 Br2 95.7(3) . 1_565 ?
N2 Ag1 N1 135.9(3) . 4_354 ?
N1 Ag1 Ag3 114.1(3) 4_354 1_565 ?
N1 Ag1 Br1 99.4(2) 4_354 . ?
N1 Ag1 Br2 98.4(3) 4_354 1_565 ?
Ag3 Br1 Ag1 72.09(4) 1_565 . ?
Ag2 Br1 Ag3 72.50(5) . 1_565 ?
Ag2 Br1 Ag1 97.99(5) . . ?
Ag3 Br2 Ag2 69.19(5) . . ?
Ag3 Br2 Ag1 70.80(4) . 1_545 ?
Ag2 Br2 Ag1 119.55(6) . 1_545 ?
Ag1 N2 H2A 106.9 . . ?
Ag1 N2 H2B 106.9 . . ?
H2A N2 H2B 106.7 . . ?
C7 N2 Ag1 121.7(8) . . ?
C7 N2 H2A 106.9 . . ?
C7 N2 H2B 106.9 . . ?
C6 N1 Ag1 119.6(10) . 4_344 ?
C6 N1 C2 116.6(12) . . ?
C2 N1 Ag1 123.7(10) . 4_344 ?
C4 C3 C7 122.2(13) . . ?
C2 C3 C4 116.5(13) . . ?
C2 C3 C7 121.3(13) . . ?
C4 C5 H5 120.7 . . ?
C6 C5 H5 120.7 . . ?
C6 C5 C4 118.7(14) . . ?
C3 C4 C5 119.8(14) . . ?
C3 C4 H4 120.1 . . ?
C5 C4 H4 120.1 . . ?
N1 C6 C5 124.2(13) . . ?
N1 C6 H6 117.9 . . ?
C5 C6 H6 117.9 . . ?
N1 C2 H2 117.9 . . ?
C3 C2 N1 124.2(13) . . ?
C3 C2 H2 117.9 . . ?
N2 C7 C3 112.2(11) . . ?
N2 C7 H7A 109.2 . . ?
N2 C7 H7B 109.2 . . ?
C3 C7 H7A 109.2 . . ?
C3 C7 H7B 109.2 . . ?
H7A C7 H7B 107.9 . . ?

loop_
_geom_bond_atom_site_label_1
_geom_bond_atom_site_label_2
_geom_bond_distance
_geom_bond_site_symmetry_2
_geom_bond_publ_flag
Ag3 Ag2 3.071(2) . ?
Ag3 Ag2 3.214(2) 1_545 ?
Ag3 Ag1 3.2443(12) 2_444 ?
Ag3 Ag1 3.2443(12) 1_545 ?
Ag3 Br1 2.7221(17) 1_545 ?
Ag3 Br1 2.7221(17) 2_444 ?
Ag3 Br2 2.7033(16) 2_454 ?
Ag3 Br2 2.7033(16) . ?
Ag2 Br1 2.7134(18) . ?
Ag2 Br1 2.7134(18) 2_454 ?
Ag2 Br2 2.7060(16) . ?
Ag2 Br2 2.7060(16) 2_454 ?
Ag1 Br1 2.7904(17) . ?
Ag1 Br2 2.891(2) 1_565 ?
Ag1 N2 2.192(10) . ?
Ag1 N1 2.300(10) 4_354 ?
N2 H2A 0.8900 . ?
N2 H2B 0.8900 . ?
N2 C7 1.446(14) . ?
N1 C6 1.300(15) . ?
N1 C2 1.366(15) . ?
C3 C4 1.376(17) . ?
C3 C2 1.355(17) . ?
C3 C7 1.502(17) . ?
C5 H5 0.9300 . ?
C5 C4 1.381(16) . ?
C5 C6 1.343(16) . ?
C4 H4 0.9300 . ?
C6 H6 0.9300 . ?
C2 H2 0.9300 . ?
C7 H7A 0.9700 . ?
C7 H7B 0.9700 . ?

loop_
_geom_torsion_atom_site_label_1
_geom_torsion_atom_site_label_2
_geom_torsion_atom_site_label_3
_geom_torsion_atom_site_label_4
_geom_torsion
_geom_torsion_site_symmetry_1
_geom_torsion_site_symmetry_2
_geom_torsion_site_symmetry_3
_geom_torsion_site_symmetry_4
_geom_torsion_publ_flag
Ag1 N2 C7 C3 -37.1(14) . . . . ?
Ag1 N1 C6 C5 177.6(9) 4_344 . . . ?
Ag1 N1 C2 C3 -176.6(9) 4_344 . . . ?
C4 C3 C2 N1 -0.7(18) . . . . ?
C4 C3 C7 N2 -52.9(15) . . . . ?
C4 C5 C6 N1 -0.9(19) . . . . ?
C6 N1 C2 C3 0.3(17) . . . . ?
C6 C5 C4 C3 0.5(18) . . . . ?
C2 N1 C6 C5 0.5(18) . . . . ?
C2 C3 C4 C5 0.3(17) . . . . ?
C2 C3 C7 N2 129.4(12) . . . . ?
C7 C3 C4 C5 -177.5(11) . . . . ?
C7 C3 C2 N1 177.1(10) . . . . ?
